data_7054212
loop_
_publ_author_name
'Che, Yanchao'
'Tian, Xiaohui'
'Chen, Hui'
'Tang, Zhenyu'
'Lin, Jiaping'

_publ_section_title
;
 Syntheses and third-order NLO properties of ?6 complexes of
 N-ethylcarbazole with Cr(CO)3 and Cr(CO)2PPh3 moieties
;
_journal_issue 6
_journal_name_full 'New Journal of Chemistry'
_journal_page_first 883
_journal_paper_doi 10.1039/b518346d
_journal_volume 30
_journal_year 2006
_chemical_formula_sum 'C17 H13 Cr N O3'
_chemical_formula_weight 331.28
_chemical_name_systematic
;
?
;
_space_group_IT_number 14
_symmetry_cell_setting monoclinic
_symmetry_space_group_name_Hall '-P 2ybc'
_symmetry_space_group_name_H-M 'P 1 21/c 1'
_atom_sites_solution_hydrogens geom
_atom_sites_solution_primary direct
_atom_sites_solution_secondary difmap
_audit_creation_method SHELXL-97
_cell_angle_alpha 90.00
_cell_angle_beta 90.8290(10)
_cell_angle_gamma 90.00
_cell_formula_units_Z 4
_cell_length_a 8.7347(7)
_cell_length_b 11.5839(9)
_cell_length_c 14.6847(11)
_cell_measurement_reflns_used 3855
_cell_measurement_temperature 293(2)
_cell_measurement_theta_max 55.196
_cell_measurement_theta_min 4.429
_cell_volume 1485.7(2)
_computing_cell_refinement 'Bruker SMART'
_computing_data_collection 'Bruker SMART'
_computing_data_reduction 'Bruker SHELXTL'
_computing_molecular_graphics 'Bruker SHELXTL'
_computing_publication_material 'Bruker SHELXTL'
_computing_structure_refinement 'SHELXL-97 (Sheldrick, 1997)'
_computing_structure_solution 'SHELXS-97 (Sheldrick, 1990)'
_diffrn_ambient_temperature 293(2)
_diffrn_measured_fraction_theta_full 0.989
_diffrn_measured_fraction_theta_max 0.989
_diffrn_measurement_device_type 'CCD area detector'
_diffrn_measurement_method 'phi and omega scans'
_diffrn_radiation_monochromator graphite
_diffrn_radiation_source 'fine-focus sealed tube'
_diffrn_radiation_type MoK\a
_diffrn_radiation_wavelength 0.71073
_diffrn_reflns_av_R_equivalents 0.0701
_diffrn_reflns_av_sigmaI/netI 0.0500
_diffrn_reflns_limit_h_max 10
_diffrn_reflns_limit_h_min -11
_diffrn_reflns_limit_k_max 14
_diffrn_reflns_limit_k_min -14
_diffrn_reflns_limit_l_max 18
_diffrn_reflns_limit_l_min -10
_diffrn_reflns_number 8541
_diffrn_reflns_theta_full 27.00
_diffrn_reflns_theta_max 27.00
_diffrn_reflns_theta_min 2.24
_exptl_absorpt_coefficient_mu 0.781
_exptl_absorpt_correction_T_max 1.00000
_exptl_absorpt_correction_T_min 0.75333
_exptl_absorpt_correction_type empirical
_exptl_crystal_colour yellow
_exptl_crystal_density_diffrn 1.481
_exptl_crystal_density_method 'not measured'
_exptl_crystal_F_000 680
_exptl_crystal_size_max 0.489
_exptl_crystal_size_mid 0.325
_exptl_crystal_size_min 0.237
_refine_diff_density_max 0.407
_refine_diff_density_min -0.550
_refine_diff_density_rms 0.062
_refine_ls_extinction_coef 0.0087(15)
_refine_ls_extinction_expression Fc^*^=kFc[1+0.001xFc^2^\l^3^/sin(2\q)]^-1/4^
_refine_ls_extinction_method SHELXL
_refine_ls_goodness_of_fit_ref 1.021
_refine_ls_hydrogen_treatment mixed
_refine_ls_matrix_type full
_refine_ls_number_parameters 217
_refine_ls_number_reflns 3212
_refine_ls_number_restraints 0
_refine_ls_restrained_S_all 1.021
_refine_ls_R_factor_all 0.0469
_refine_ls_R_factor_gt 0.0402
_refine_ls_shift/su_max 0.002
_refine_ls_shift/su_mean 0.000
_refine_ls_structure_factor_coef Fsqd
_refine_ls_weighting_details 'calc w=1/[\s^2^(Fo^2^)+(0.0655P)^2^+0.0000P] where P=(Fo^2^+2Fc^2^)/3'
_refine_ls_weighting_scheme calc
_refine_ls_wR_factor_gt 0.1098
_refine_ls_wR_factor_ref 0.1141
_reflns_number_gt 2666
_reflns_number_total 3212
_reflns_threshold_expression >2sigma(I)
_cod_data_source_file b518346d.txt
_cod_data_source_block Complex_2
_cod_depositor_comments
;
The following automatic conversions were performed:

'_symmetry_cell_setting' value 'Monoclinic' changed to 'monoclinic'
according to
/usr/data/users/saulius/automatic-downloads/retrospective/RSC/lib/dictionaries/cif_core.dic
dictionary named 'cif_core.dic' version 2.4.2 from 2011-04-26.

Automatic conversion script
Id: cif_fix_values 2281 2013-09-26 08:29:07Z andrius 
;
_cod_original_sg_symbol_H-M P2(1)/c
_cod_database_code 7054212

loop_
_symmetry_equiv_pos_as_xyz
'x, y, z'
'-x, y+1/2, -z+1/2'
'-x, -y, -z'
'x, -y-1/2, z-1/2'

loop_
_atom_site_label
_atom_site_type_symbol
_atom_site_fract_x
_atom_site_fract_y
_atom_site_fract_z
_atom_site_U_iso_or_equiv
_atom_site_adp_type
_atom_site_occupancy
_atom_site_symmetry_multiplicity
_atom_site_calc_flag
_atom_site_refinement_flags
Cr Cr 0.75048(3) 0.26147(3) 1.001511(16) 0.03865(15) Uani 1 1 d .
O1 O 0.8153(3) 0.51249(16) 1.02413(15) 0.0994(7) Uani 1 1 d .
O2 O 0.4319(2) 0.3037(2) 1.06265(15) 0.1144(9) Uani 1 1 d .
O3 O 0.6526(2) 0.30945(18) 0.81038(10) 0.0790(5) Uani 1 1 d .
N1 N 0.86239(17) 0.03696(13) 0.86895(10) 0.0417(4) Uani 1 1 d .
C1 C 0.7925(3) 0.4161(2) 1.01509(16) 0.0611(6) Uani 1 1 d .
C2 C 0.5551(3) 0.2887(2) 1.03883(15) 0.0646(6) Uani 1 1 d .
C3 C 0.6895(2) 0.29079(18) 0.88434(14) 0.0484(5) Uani 1 1 d .
C4 C 0.84960(19) 0.08621(14) 0.95358(12) 0.0385(4) Uani 1 1 d .
C5 C 0.7406(2) 0.06832(18) 1.02030(15) 0.0473(5) Uani 1 1 d .
C6 C 0.7632(3) 0.12449(19) 1.10515(14) 0.0524(5) Uani 1 1 d .
C7 C 0.8850(3) 0.1998(2) 1.12020(14) 0.0532(5) Uani 1 1 d .
C8 C 0.9870(2) 0.22510(16) 1.05029(13) 0.0448(4) Uani 1 1 d .
C9 C 0.97164(19) 0.16739(14) 0.96641(12) 0.0372(4) Uani 1 1 d .
C10 C 1.06132(19) 0.16319(14) 0.88479(12) 0.0387(4) Uani 1 1 d .
C11 C 0.9913(2) 0.08199(15) 0.82713(12) 0.0400(4) Uani 1 1 d .
C12 C 1.0534(2) 0.05217(18) 0.74357(13) 0.0509(5) Uani 1 1 d .
H12 H 1.0047 0.0000 0.7047 0.061 Uiso 1 1 calc R
C13 C 1.1905(3) 0.10344(19) 0.72100(15) 0.0570(6) Uani 1 1 d .
H13 H 1.2358 0.0843 0.6661 0.068 Uiso 1 1 calc R
C14 C 1.2621(2) 0.18245(19) 0.77790(17) 0.0566(5) Uani 1 1 d .
H14 H 1.3547 0.2149 0.7606 0.068 Uiso 1 1 calc R
C15 C 1.1992(2) 0.21408(17) 0.85949(15) 0.0486(5) Uani 1 1 d .
H15 H 1.2474 0.2681 0.8969 0.058 Uiso 1 1 calc R
C16 C 0.7564(2) -0.04564(17) 0.82791(15) 0.0551(5) Uani 1 1 d .
H16A H 0.7114 -0.0919 0.8756 0.066 Uiso 1 1 calc R
H16B H 0.8128 -0.0971 0.7885 0.066 Uiso 1 1 calc R
C17 C 0.6309(3) 0.0112(2) 0.7736(2) 0.0856(8) Uani 1 1 d .
H17A H 0.5727 0.0605 0.8127 0.118 Uiso 1 1 calc R
H17B H 0.5650 -0.0469 0.7477 0.118 Uiso 1 1 calc R
H17C H 0.6746 0.0563 0.7257 0.118 Uiso 1 1 calc R
H5 H 0.658(2) 0.0174(18) 1.0054(14) 0.049(5) Uiso 1 1 d .
H6 H 0.689(2) 0.1126(18) 1.1493(15) 0.059(6) Uiso 1 1 d .
H7 H 0.895(3) 0.236(2) 1.173(2) 0.080(9) Uiso 1 1 d .
H8 H 1.067(2) 0.2809(17) 1.0583(14) 0.051(6) Uiso 1 1 d .

loop_
_atom_site_aniso_label
_atom_site_aniso_U_11
_atom_site_aniso_U_22
_atom_site_aniso_U_33
_atom_site_aniso_U_23
_atom_site_aniso_U_13
_atom_site_aniso_U_12
Cr 0.0450(2) 0.0391(2) 0.0319(2) 0.00150(11) -0.00063(14) 0.00869(11)
O1 0.1333(17) 0.0434(10) 0.1208(17) -0.0058(10) -0.0245(14) 0.0064(10)
O2 0.0768(14) 0.171(2) 0.0967(15) 0.0271(15) 0.0364(12) 0.0522(14)
O3 0.1053(14) 0.0882(13) 0.0429(9) 0.0145(9) -0.0129(8) 0.0146(11)
N1 0.0416(8) 0.0379(8) 0.0456(9) -0.0075(7) -0.0051(6) -0.0003(6)
C1 0.0733(14) 0.0453(12) 0.0643(14) -0.0040(10) -0.0118(11) 0.0099(10)
C2 0.0647(15) 0.0813(16) 0.0479(13) 0.0107(12) 0.0090(11) 0.0246(12)
C3 0.0566(12) 0.0481(10) 0.0406(10) 0.0057(9) 0.0017(9) 0.0124(9)
C4 0.0413(9) 0.0326(8) 0.0412(10) 0.0017(7) -0.0062(7) 0.0037(7)
C5 0.0495(11) 0.0395(10) 0.0529(11) 0.0084(9) 0.0015(9) -0.0017(8)
C6 0.0632(13) 0.0528(12) 0.0414(11) 0.0130(9) 0.0058(10) 0.0107(10)
C7 0.0711(14) 0.0542(12) 0.0342(10) -0.0002(10) -0.0107(10) 0.0145(11)
C8 0.0495(11) 0.0417(10) 0.0428(11) -0.0023(8) -0.0144(8) 0.0059(8)
C9 0.0376(9) 0.0333(8) 0.0405(9) 0.0007(7) -0.0088(7) 0.0042(7)
C10 0.0376(9) 0.0354(9) 0.0428(10) 0.0021(7) -0.0055(7) 0.0075(7)
C11 0.0414(9) 0.0379(9) 0.0405(10) 0.0013(7) -0.0045(7) 0.0090(7)
C12 0.0585(12) 0.0518(11) 0.0424(10) -0.0019(9) -0.0027(9) 0.0158(10)
C13 0.0616(13) 0.0604(13) 0.0492(11) 0.0120(10) 0.0130(10) 0.0214(11)
C14 0.0447(11) 0.0546(12) 0.0709(13) 0.0197(11) 0.0132(10) 0.0100(9)
C15 0.0423(10) 0.0415(10) 0.0618(13) 0.0072(9) -0.0034(9) 0.0024(8)
C16 0.0555(12) 0.0446(10) 0.0647(13) -0.0140(10) -0.0095(10) -0.0068(9)
C17 0.0676(15) 0.0762(17) 0.112(2) -0.0117(16) -0.0429(15) -0.0065(13)

loop_
_atom_type_symbol
_atom_type_description
_atom_type_scat_dispersion_real
_atom_type_scat_dispersion_imag
_atom_type_scat_source
C C 0.0033 0.0016 'International Tables Vol C Tables 4.2.6.8 and 6.1.1.4'
H H 0.0000 0.0000 'International Tables Vol C Tables 4.2.6.8 and 6.1.1.4'
N N 0.0061 0.0033 'International Tables Vol C Tables 4.2.6.8 and 6.1.1.4'
O O 0.0106 0.0060 'International Tables Vol C Tables 4.2.6.8 and 6.1.1.4'
Cr Cr 0.3209 0.6236 'International Tables Vol C Tables 4.2.6.8 and 6.1.1.4'

loop_
_geom_angle_atom_site_label_1
_geom_angle_atom_site_label_2
_geom_angle_atom_site_label_3
_geom_angle
C3 Cr C2 89.39(10)
C3 Cr C1 88.63(10)
C2 Cr C1 89.16(12)
C3 Cr C6 142.86(9)
C2 Cr C6 87.42(10)
C1 Cr C6 128.28(10)
C3 Cr C7 161.70(9)
C2 Cr C7 107.94(9)
C1 Cr C7 97.26(10)
C6 Cr C7 36.80(8)
C3 Cr C8 126.70(9)
C2 Cr C8 143.69(9)
C1 Cr C8 88.07(9)
C6 Cr C8 66.56(8)
C7 Cr C8 36.90(8)
C3 Cr C5 106.77(9)
C2 Cr C5 95.55(10)
C1 Cr C5 163.89(10)
C6 Cr C5 37.05(8)
C7 Cr C5 66.63(8)
C8 Cr C5 79.01(7)
C3 Cr C9 96.45(8)
C2 Cr C9 161.24(10)
C1 Cr C9 108.73(9)
C6 Cr C9 77.15(7)
C7 Cr C9 65.25(7)
C8 Cr C9 36.37(6)
C5 Cr C9 65.70(7)
C3 Cr C4 88.97(8)
C2 Cr C4 126.59(10)
C1 Cr C4 144.13(9)
C6 Cr C4 64.12(7)
C7 Cr C4 76.09(7)
C8 Cr C4 65.28(6)
C5 Cr C4 35.37(7)
C9 Cr C4 36.23(6)
C4 N1 C11 108.70(14)
C4 N1 C16 126.02(16)
C11 N1 C16 125.25(16)
O1 C1 Cr 178.5(2)
O2 C2 Cr 178.8(3)
O3 C3 Cr 179.3(2)
N1 C4 C5 129.84(17)
N1 C4 C9 108.77(15)
C5 C4 C9 121.39(17)
N1 C4 Cr 132.34(12)
C5 C4 Cr 69.79(11)
C9 C4 Cr 70.48(9)
C4 C5 C6 117.55(19)
C4 C5 Cr 74.83(11)
C6 C5 Cr 69.33(12)
C4 C5 H5 116.9(12)
C6 C5 H5 125.5(12)
Cr C5 H5 128.0(12)
C7 C6 C5 121.6(2)
C7 C6 Cr 71.84(12)
C5 C6 Cr 73.62(12)
C7 C6 H6 121.2(14)
C5 C6 H6 117.1(14)
Cr C6 H6 124.1(13)
C6 C7 C8 120.55(19)
C6 C7 Cr 71.35(11)
C8 C7 Cr 71.97(11)
C6 C7 H7 120(2)
C8 C7 H7 119(2)
Cr C7 H7 125.6(18)
C7 C8 C9 119.27(19)
C7 C8 Cr 71.13(12)
C9 C8 Cr 74.37(10)
C7 C8 H8 121.6(12)
C9 C8 H8 119.2(12)
Cr C8 H8 126.0(12)
C8 C9 C4 119.28(17)
C8 C9 C10 134.26(17)
C4 C9 C10 106.30(15)
C8 C9 Cr 69.26(11)
C4 C9 Cr 73.29(10)
C10 C9 Cr 132.47(11)
C15 C10 C11 119.58(18)
C15 C10 C9 133.47(17)
C11 C10 C9 106.71(15)
N1 C11 C12 128.60(17)
N1 C11 C10 109.51(15)
C12 C11 C10 121.82(18)
C13 C12 C11 117.1(2)
C13 C12 H12 121.5
C11 C12 H12 121.5
C12 C13 C14 121.7(2)
C12 C13 H13 119.1
C14 C13 H13 119.1
C15 C14 C13 121.3(2)
C15 C14 H14 119.3
C13 C14 H14 119.3
C14 C15 C10 118.4(2)
C14 C15 H15 120.8
C10 C15 H15 120.8
N1 C16 C17 112.80(18)
N1 C16 H16A 109.0
C17 C16 H16A 109.0
N1 C16 H16B 109.0
C17 C16 H16B 109.0
H16A C16 H16B 107.8
C16 C17 H17A 109.5
C16 C17 H17B 109.5
H17A C17 H17B 109.5
C16 C17 H17C 109.5
H17A C17 H17C 109.5
H17B C17 H17C 109.5

loop_
_geom_bond_atom_site_label_1
_geom_bond_atom_site_label_2
_geom_bond_distance
Cr C3 1.826(2)
Cr C2 1.828(2)
Cr C1 1.839(2)
Cr C6 2.200(2)
Cr C7 2.207(2)
Cr C8 2.217(2)
Cr C5 2.256(2)
Cr C9 2.2834(17)
Cr C4 2.3204(17)
O1 C1 1.142(3)
O2 C2 1.149(3)
O3 C3 1.149(2)
N1 C4 1.373(2)
N1 C11 1.392(2)
N1 C16 1.456(2)
C4 C5 1.392(3)
C4 C9 1.432(2)
C5 C6 1.417(3)
C5 H5 0.95(2)
C6 C7 1.391(3)
C6 H6 0.93(2)
C7 C8 1.400(3)
C7 H7 0.88(3)
C8 C9 1.406(3)
C8 H8 0.96(2)
C9 C10 1.442(3)
C10 C15 1.396(3)
C10 C11 1.400(2)
C11 C12 1.392(3)
C12 C13 1.381(3)
C12 H12 0.9300
C13 C14 1.383(3)
C13 H13 0.9300
C14 C15 1.375(3)
C14 H14 0.9300
C15 H15 0.9300
C16 C17 1.498(3)
C16 H16A 0.9700
C16 H16B 0.9700
C17 H17A 0.9600
C17 H17B 0.9600
C17 H17C 0.9600

loop_
_geom_torsion_atom_site_label_1
_geom_torsion_atom_site_label_2
_geom_torsion_atom_site_label_3
_geom_torsion_atom_site_label_4
_geom_torsion
C3 Cr C1 O1 89(9)
C2 Cr C1 O1 0(9)
C6 Cr C1 O1 -86(9)
C7 Cr C1 O1 -108(9)
C8 Cr C1 O1 -144(9)
C5 Cr C1 O1 -108(9)
C9 Cr C1 O1 -175(100)
C4 Cr C1 O1 175(100)
C3 Cr C2 O2 111(11)
C1 Cr C2 O2 -161(11)
C6 Cr C2 O2 -32(11)
C7 Cr C2 O2 -63(11)
C8 Cr C2 O2 -75(11)
C5 Cr C2 O2 4(11)
C9 Cr C2 O2 2(11)
C4 Cr C2 O2 23(11)
C2 Cr C3 O3 160(18)
C1 Cr C3 O3 71(18)
C6 Cr C3 O3 -115(18)
C7 Cr C3 O3 -39(18)
C8 Cr C3 O3 -16(18)
C5 Cr C3 O3 -105(18)
C9 Cr C3 O3 -38(18)
C4 Cr C3 O3 -74(18)
C11 N1 C4 C5 -179.67(18)
C16 N1 C4 C5 2.3(3)
C11 N1 C4 C9 1.28(19)
C16 N1 C4 C9 -176.75(16)
C11 N1 C4 Cr 81.61(19)
C16 N1 C4 Cr -96.4(2)
C3 Cr C4 N1 4.43(17)
C2 Cr C4 N1 92.90(18)
C1 Cr C4 N1 -81.8(2)
C6 Cr C4 N1 157.92(19)
C7 Cr C4 N1 -164.90(18)
C8 Cr C4 N1 -127.36(18)
C5 Cr C4 N1 126.0(2)
C9 Cr C4 N1 -97.98(19)
C3 Cr C4 C5 -121.59(13)
C2 Cr C4 C5 -33.12(15)
C1 Cr C4 C5 152.18(17)
C6 Cr C4 C5 31.90(12)
C7 Cr C4 C5 69.08(13)
C8 Cr C4 C5 106.62(13)
C9 Cr C4 C5 136.00(16)
C3 Cr C4 C9 102.40(12)
C2 Cr C4 C9 -169.12(11)
C1 Cr C4 C9 16.17(18)
C6 Cr C4 C9 -104.11(12)
C7 Cr C4 C9 -66.92(11)
C8 Cr C4 C9 -29.38(10)
C5 Cr C4 C9 -136.00(16)
N1 C4 C5 C6 174.76(18)
C9 C4 C5 C6 -6.3(3)
Cr C4 C5 C6 -56.37(16)
N1 C4 C5 Cr -128.87(19)
C9 C4 C5 Cr 50.08(15)
C3 Cr C5 C4 62.81(13)
C2 Cr C5 C4 153.85(13)
C1 Cr C5 C4 -99.7(3)
C6 Cr C5 C4 -127.91(17)
C7 Cr C5 C4 -98.99(13)
C8 Cr C5 C4 -62.46(11)
C9 Cr C5 C4 -26.77(10)
C3 Cr C5 C6 -169.28(13)
C2 Cr C5 C6 -78.24(14)
C1 Cr C5 C6 28.2(4)
C7 Cr C5 C6 28.92(13)
C8 Cr C5 C6 65.45(13)
C9 Cr C5 C6 101.13(13)
C4 Cr C5 C6 127.91(17)
C4 C5 C6 C7 3.4(3)
Cr C5 C6 C7 -55.77(18)
C4 C5 C6 Cr 59.19(16)
C3 Cr C6 C7 149.34(15)
C2 Cr C6 C7 -125.08(15)
C1 Cr C6 C7 -38.19(18)
C8 Cr C6 C7 28.92(12)
C5 Cr C6 C7 132.19(19)
C9 Cr C6 C7 65.67(13)
C4 Cr C6 C7 101.68(14)
C3 Cr C6 C5 17.1(2)
C2 Cr C6 C5 102.73(14)
C1 Cr C6 C5 -170.37(13)
C7 Cr C6 C5 -132.19(19)
C8 Cr C6 C5 -103.27(13)
C9 Cr C6 C5 -66.52(12)
C4 Cr C6 C5 -30.51(11)
C5 C6 C7 C8 1.9(3)
Cr C6 C7 C8 -54.66(17)
C5 C6 C7 Cr 56.60(18)
C3 Cr C7 C6 -101.3(3)
C2 Cr C7 C6 59.24(16)
C1 Cr C7 C6 150.71(14)
C8 Cr C7 C6 -132.37(19)
C5 Cr C7 C6 -29.10(13)
C9 Cr C7 C6 -101.97(14)
C4 Cr C7 C6 -65.19(13)
C3 Cr C7 C8 31.0(3)
C2 Cr C7 C8 -168.39(14)
C1 Cr C7 C8 -76.92(14)
C6 Cr C7 C8 132.37(19)
C5 Cr C7 C8 103.27(13)
C9 Cr C7 C8 30.40(11)
C4 Cr C7 C8 67.18(12)
C6 C7 C8 C9 -4.4(3)
Cr C7 C8 C9 -58.80(16)
C6 C7 C8 Cr 54.37(17)
C3 Cr C8 C7 -168.35(13)
C2 Cr C8 C7 18.9(2)
C1 Cr C8 C7 104.81(14)
C6 Cr C8 C7 -28.84(13)
C5 Cr C8 C7 -65.53(13)
C9 Cr C8 C7 -129.21(18)
C4 Cr C8 C7 -99.94(13)
C3 Cr C8 C9 -39.13(15)
C2 Cr C8 C9 148.07(17)
C1 Cr C8 C9 -125.98(13)
C6 Cr C8 C9 100.37(13)
C7 Cr C8 C9 129.21(18)
C5 Cr C8 C9 63.69(11)
C4 Cr C8 C9 29.28(10)
C7 C8 C9 C4 1.6(3)
Cr C8 C9 C4 -55.61(14)
C7 C8 C9 C10 -173.09(18)
Cr C8 C9 C10 129.7(2)
C7 C8 C9 Cr 57.19(16)
N1 C4 C9 C8 -176.95(15)
C5 C4 C9 C8 3.9(3)
Cr C4 C9 C8 53.69(14)
N1 C4 C9 C10 -0.93(18)
C5 C4 C9 C10 179.92(16)
Cr C4 C9 C10 -130.29(12)
N1 C4 C9 Cr 129.36(13)
C5 C4 C9 Cr -49.78(15)
C3 Cr C9 C8 149.39(13)
C2 Cr C9 C8 -103.2(3)
C1 Cr C9 C8 58.65(14)
C6 Cr C9 C8 -67.77(12)
C7 Cr C9 C8 -30.82(12)
C5 Cr C9 C8 -105.09(13)
C4 Cr C9 C8 -131.28(16)
C3 Cr C9 C4 -79.34(12)
C2 Cr C9 C4 28.1(3)
C1 Cr C9 C4 -170.08(11)
C6 Cr C9 C4 63.51(11)
C7 Cr C9 C4 100.46(12)
C8 Cr C9 C4 131.28(16)
C5 Cr C9 C4 26.18(10)
C3 Cr C9 C10 17.70(18)
C2 Cr C9 C10 125.1(3)
C1 Cr C9 C10 -73.04(18)
C6 Cr C9 C10 160.55(18)
C7 Cr C9 C10 -162.50(19)
C8 Cr C9 C10 -131.7(2)
C5 Cr C9 C10 123.22(18)
C4 Cr C9 C10 97.04(19)
C8 C9 C10 C15 1.3(3)
C4 C9 C10 C15 -173.90(18)
Cr C9 C10 C15 104.1(2)
C8 C9 C10 C11 175.39(18)
C4 C9 C10 C11 0.23(17)
Cr C9 C10 C11 -81.81(18)
C4 N1 C11 C12 175.88(17)
C16 N1 C11 C12 -6.1(3)
C4 N1 C11 C10 -1.14(19)
C16 N1 C11 C10 176.91(16)
C15 C10 C11 N1 175.64(15)
C9 C10 C11 N1 0.54(18)
C15 C10 C11 C12 -1.6(3)
C9 C10 C11 C12 -176.72(16)
N1 C11 C12 C13 -174.61(17)
C10 C11 C12 C13 2.1(3)
C11 C12 C13 C14 -1.1(3)
C12 C13 C14 C15 -0.4(3)
C13 C14 C15 C10 0.9(3)
C11 C10 C15 C14 0.1(3)
C9 C10 C15 C14 173.60(18)
C4 N1 C16 C17 90.2(3)
C11 N1 C16 C17 -87.5(2)
